data_4341934
loop_
_publ_author_name
'Mondal, Suraj'
'Mandal, Shuvankar'
'Carrella, Luca'
'Jana, Arpita'
'Fleck, Michel'
'K\"ohn, Andreas'
'Rentschler, Eva'
'Mohanta, Sasankasekhar'

_publ_section_title
;
 A Series of M(II)Cu(II)3 Stars (M = Mn, Ni, Cu, Zn) Exhibiting Unusual
 Magnetic Properties.
;
_journal_issue 1
_journal_name_full 'Inorganic chemistry'
_journal_page_first 117
_journal_page_last 131
_journal_paper_doi 10.1021/ic501900d
_journal_volume 54
_journal_year 2015
_chemical_formula_sum 'C54 H54 Cl2 Cu3 Mn N6 O14'
_chemical_formula_weight 1327.49
_chemical_name_systematic
; 
 ? 
;
_space_group_IT_number 15
_symmetry_cell_setting monoclinic
_symmetry_space_group_name_Hall '-I 2ya'
_symmetry_space_group_name_H-M 'I 1 2/a 1'
_atom_sites_solution_hydrogens geom
_atom_sites_solution_primary direct
_atom_sites_solution_secondary difmap
_audit_creation_method SHELXL-97
_cell_angle_alpha 90.00
_cell_angle_beta 101.907(2)
_cell_angle_gamma 90.00
_cell_formula_units_Z 4
_cell_length_a 26.4413(17)
_cell_length_b 15.5908(9)
_cell_length_c 15.0859(9)
_cell_measurement_reflns_used 6365
_cell_measurement_temperature 296(2)
_cell_measurement_theta_max 23.83
_cell_measurement_theta_min 2.28
_cell_volume 6085.2(6)
_computing_cell_refinement 'Bruker SAINT'
_computing_data_collection 'Bruker APEX2'
_computing_data_reduction 'Bruker SAINT'
_computing_molecular_graphics 'Bruker SHELXTL'
_computing_publication_material 'Bruker SHELXTL'
_computing_structure_refinement 'SHELXL-97 (Sheldrick, 2008)'
_computing_structure_solution 'SHELXS-97 (Sheldrick, 2008)'
_diffrn_ambient_temperature 296(2)
_diffrn_measured_fraction_theta_full 0.982
_diffrn_measured_fraction_theta_max 0.982
_diffrn_measurement_device_type 'Bruker APEX-II CCD'
_diffrn_measurement_method '\f and \w scans'
_diffrn_radiation_monochromator graphite
_diffrn_radiation_source 'fine-focus sealed tube'
_diffrn_radiation_type MoK\a
_diffrn_radiation_wavelength 0.71073
_diffrn_reflns_av_R_equivalents 0.0613
_diffrn_reflns_av_sigmaI/netI 0.0492
_diffrn_reflns_limit_h_max 33
_diffrn_reflns_limit_h_min -33
_diffrn_reflns_limit_k_max 18
_diffrn_reflns_limit_k_min -17
_diffrn_reflns_limit_l_max 18
_diffrn_reflns_limit_l_min -18
_diffrn_reflns_number 36756
_diffrn_reflns_theta_full 26.55
_diffrn_reflns_theta_max 26.55
_diffrn_reflns_theta_min 1.52
_exptl_absorpt_coefficient_mu 1.390
_exptl_absorpt_correction_T_max 0.8510
_exptl_absorpt_correction_T_min 0.8082
_exptl_absorpt_correction_type multi-scan
_exptl_absorpt_process_details 'SADABS(Sheldrick, 2008)'
_exptl_crystal_colour Green
_exptl_crystal_density_diffrn 1.449
_exptl_crystal_density_method 'not measured'
_exptl_crystal_description Cuboid
_exptl_crystal_F_000 2712
_exptl_crystal_size_max 0.16
_exptl_crystal_size_mid 0.14
_exptl_crystal_size_min 0.12
_platon_squeeze_details
;
;
_refine_diff_density_max 0.726
_refine_diff_density_min -0.700
_refine_diff_density_rms 0.199
_refine_ls_extinction_coef 0.00126(16)
_refine_ls_extinction_expression Fc^*^=kFc[1+0.001xFc^2^\l^3^/sin(2\q)]^-1/4^
_refine_ls_extinction_method SHELXL
_refine_ls_goodness_of_fit_ref 1.031
_refine_ls_hydrogen_treatment constr
_refine_ls_matrix_type full
_refine_ls_number_parameters 381
_refine_ls_number_reflns 6217
_refine_ls_number_restraints 1
_refine_ls_restrained_S_all 1.031
_refine_ls_R_factor_all 0.0862
_refine_ls_R_factor_gt 0.0609
_refine_ls_shift/su_max 0.001
_refine_ls_shift/su_mean 0.000
_refine_ls_structure_factor_coef Fsqd
_refine_ls_weighting_details 'calc w=1/[\s^2^(Fo^2^)+(0.1050P)^2^+4.0042P] where P=(Fo^2^+2Fc^2^)/3'
_refine_ls_weighting_scheme calc
_refine_ls_wR_factor_gt 0.1638
_refine_ls_wR_factor_ref 0.1779
_reflns_number_gt 4268
_reflns_number_total 6217
_reflns_threshold_expression >2sigma(I)
_cod_data_source_file ic501900d_si_002.cif
_cod_data_source_block 1
_cod_depositor_comments
;
The following automatic conversions were performed:

'_symmetry_cell_setting' value 'Monoclinic' changed to 'monoclinic'
according to
/home/saulius/struct/COD-crude-data--automatic-downloads/rss-feeds/ACS/lib/dictionaries/cif_core.dic
dictionary named 'cif_core.dic' version 2.4.2 from
2011-04-26.

'_exptl_absorpt_correction_type' value 'Multi-scan'
changed to 'multi-scan' according to
/home/saulius/struct/COD-crude-data--automatic-downloads/rss-feeds/ACS/lib/dictionaries/cif_core.dic
dictionary named 'cif_core.dic' version 2.4.2 from 2011-04-26.

Automatic conversion script
Id: cif_fix_values 2935 2014-11-11 08:27:57Z andrius 

 Adding full bibliography for 4341934--4341937.cif.
;
_cod_original_sg_symbol_H-M 'I2/a  '
_cod_database_code 4341934

loop_
_symmetry_equiv_pos_as_xyz
'x, y, z'
'-x+1/2, y, -z'
'x+1/2, y+1/2, z+1/2'
'-x+1, y+1/2, -z+1/2'
'-x, -y, -z'
'x-1/2, -y, z'
'-x+1/2, -y+1/2, -z+1/2'
'x, -y+1/2, z+1/2'

loop_
_atom_site_label
_atom_site_type_symbol
_atom_site_fract_x
_atom_site_fract_y
_atom_site_fract_z
_atom_site_U_iso_or_equiv
_atom_site_adp_type
_atom_site_occupancy
_atom_site_symmetry_multiplicity
_atom_site_calc_flag
_atom_site_refinement_flags
_atom_site_disorder_assembly
_atom_site_disorder_group
C1 C 0.77487(17) 0.4143(3) 0.6026(3) 0.0521(10) Uani 1 1 d . . .
C2 C 0.73032(18) 0.4126(3) 0.6371(3) 0.0605(11) Uani 1 1 d . . .
H2 H 0.7147 0.3602 0.6434 0.073 Uiso 1 1 calc R . .
C3 C 0.7085(2) 0.4860(4) 0.6624(4) 0.0813(15) Uani 1 1 d . . .
H3 H 0.6785 0.4830 0.6854 0.098 Uiso 1 1 calc R . .
C4 C 0.7310(3) 0.5638(4) 0.6536(4) 0.098(2) Uani 1 1 d . . .
H4 H 0.7160 0.6139 0.6696 0.118 Uiso 1 1 calc R . .
C5 C 0.7759(3) 0.5680(3) 0.6212(4) 0.0923(19) Uani 1 1 d . . .
H5 H 0.7909 0.6212 0.6160 0.111 Uiso 1 1 calc R . .
C6 C 0.7997(2) 0.4946(3) 0.5960(3) 0.0645(12) Uani 1 1 d . . .
C7 C 0.8491(3) 0.5036(4) 0.5696(3) 0.0777(16) Uani 1 1 d . . .
H7 H 0.8602 0.5595 0.5636 0.093 Uiso 1 1 calc R . .
C8 C 0.9283(2) 0.4709(5) 0.5323(4) 0.117(3) Uani 1 1 d D C .
H8A H 0.9257 0.5291 0.5089 0.140 Uiso 1 1 calc R . .
H8B H 0.9365 0.4334 0.4860 0.140 Uiso 1 1 calc R . .
C9 C 0.9712(2) 0.4662(5) 0.6170(5) 0.126(3) Uani 1 1 d D . .
H9A H 0.9960 0.5118 0.6160 0.151 Uiso 1 1 calc R A 1
H9B H 0.9566 0.4736 0.6706 0.151 Uiso 1 1 calc R A 1
C11 C 0.9695(3) 0.3100(6) 0.6487(5) 0.126(3) Uani 1 1 d . . .
H11A H 0.9962 0.2669 0.6654 0.151 Uiso 1 1 calc R B 1
H11B H 0.9550 0.3218 0.7015 0.151 Uiso 1 1 calc R B 1
C12 C 0.93777(17) 0.2050(4) 0.5361(4) 0.0765(15) Uani 1 1 d . . .
H12 H 0.9707 0.1827 0.5574 0.092 Uiso 1 1 calc R C .
C13 C 0.59456(17) 0.1571(3) 0.5338(3) 0.0629(12) Uani 1 1 d . . .
C14 C 0.5722(2) 0.0859(4) 0.5700(4) 0.0884(18) Uani 1 1 d . . .
H14 H 0.5375 0.0735 0.5476 0.106 Uiso 1 1 calc R . .
C15 C 0.5990(3) 0.0359(4) 0.6349(5) 0.098(2) Uani 1 1 d . . .
H15 H 0.5834 -0.0110 0.6564 0.118 Uiso 1 1 calc R . .
C16 C 0.6504(2) 0.0553(4) 0.6699(3) 0.0766(14) Uani 1 1 d . . .
H16 H 0.6690 0.0224 0.7170 0.092 Uiso 1 1 calc R . .
C17 C 0.67431(18) 0.1217(3) 0.6363(3) 0.0583(11) Uani 1 1 d . . .
H17 H 0.7091 0.1324 0.6600 0.070 Uiso 1 1 calc R . .
C18 C 0.64761(15) 0.1741(3) 0.5669(3) 0.0488(9) Uani 1 1 d . . .
C19 C 0.67197(13) 0.1192(3) 0.3608(3) 0.0445(9) Uani 1 1 d . . .
C20 C 0.65746(15) 0.1838(3) 0.2972(3) 0.0510(10) Uani 1 1 d . . .
H20 H 0.6795 0.2300 0.2958 0.061 Uiso 1 1 calc R . .
C21 C 0.61057(18) 0.1804(3) 0.2359(3) 0.0651(12) Uani 1 1 d . . .
H21 H 0.6016 0.2236 0.1931 0.078 Uiso 1 1 calc R . .
C22 C 0.57700(19) 0.1123(4) 0.2385(4) 0.0747(14) Uani 1 1 d . . .
H22 H 0.5448 0.1112 0.1995 0.090 Uiso 1 1 calc R . .
C23 C 0.59158(17) 0.0474(3) 0.2982(3) 0.0673(13) Uani 1 1 d . . .
H23 H 0.5693 0.0012 0.2978 0.081 Uiso 1 1 calc R . .
C24 C 0.63920(15) 0.0473(3) 0.3608(3) 0.0493(9) Uani 1 1 d . . .
C25 C 0.64996(16) -0.0242(3) 0.4208(3) 0.0533(10) Uani 1 1 d . C .
H25 H 0.6229 -0.0624 0.4204 0.064 Uiso 1 1 calc R . .
C26 C 0.6956(2) -0.1211(3) 0.5299(4) 0.0711(14) Uani 1 1 d . C .
H26A H 0.6609 -0.1379 0.5341 0.085 Uiso 1 1 calc R . .
H26B H 0.7147 -0.1093 0.5908 0.085 Uiso 1 1 calc R . .
C27 C 0.7212(2) -0.1951(3) 0.4910(5) 0.0864(17) Uani 1 1 d . . .
H27A H 0.7100 -0.2480 0.5146 0.104 Uiso 1 1 calc R . .
H27B H 0.7085 -0.1956 0.4259 0.104 Uiso 1 1 calc R . .
C10A C 0.9939(4) 0.3930(9) 0.6200(8) 0.103(3) Uani 0.60 1 d P C 1
H10A H 1.0273 0.3994 0.6604 0.123 Uiso 0.60 1 calc PR C 1
H10B H 1.0005 0.3826 0.5600 0.123 Uiso 0.60 1 calc PR C 1
C10B C 0.9673(6) 0.3802(12) 0.6884(12) 0.103(3) Uani 0.40 1 d P C 2
H10C H 0.9955 0.3834 0.7408 0.123 Uiso 0.40 1 calc PR C 2
H10D H 0.9351 0.3834 0.7095 0.123 Uiso 0.40 1 calc PR C 2
Cl1 Cl 0.55803(6) 0.75174(15) 0.42593(13) 0.1083(6) Uani 1 1 d . . .
Cu1 Cu 0.86018(2) 0.32599(4) 0.54629(4) 0.0595(2) Uani 1 1 d . . .
Cu2 Cu 0.7500 0.03708(4) 0.5000 0.0473(2) Uani 1 2 d S . .
Mn1 Mn 0.7500 0.23761(5) 0.5000 0.0402(2) Uani 1 2 d S . .
N1 N 0.87888(18) 0.4451(3) 0.5540(3) 0.0719(12) Uani 1 1 d . C .
N2 N 0.92746(15) 0.2752(3) 0.5738(3) 0.0732(12) Uani 1 1 d . C .
N3 N 0.69287(13) -0.0418(2) 0.4754(2) 0.0503(8) Uani 1 1 d . . .
O1 O 0.79380(10) 0.34123(17) 0.57682(19) 0.0501(7) Uani 1 1 d . C .
O2 O 0.67231(10) 0.23805(18) 0.53555(19) 0.0496(7) Uani 1 1 d . . .
O3 O 0.71708(9) 0.12652(16) 0.42181(17) 0.0433(6) Uani 1 1 d . C .
O6 O 0.5591(5) 0.8119(6) 0.3639(7) 0.242(4) Uani 1 1 d . . .
O4A O 0.5134(3) 0.7097(5) 0.4214(6) 0.155(3) Uani 0.80 1 d P . .
O5A O 0.5602(3) 0.8188(6) 0.5022(6) 0.143(3) Uani 0.70 1 d P . .
O7A O 0.6059(8) 0.7034(8) 0.446(2) 0.194(7) Uani 0.65 1 d P . .
O4B O 0.5574(13) 0.687(2) 0.3356(16) 0.149(12) Uani 0.20 1 d P . .
O5B O 0.5786(8) 0.7023(17) 0.4952(14) 0.143(3) Uani 0.30 1 d P . .
O7B O 0.6041(17) 0.7409(19) 0.430(5) 0.194(7) Uani 0.35 1 d P . .

loop_
_atom_site_aniso_label
_atom_site_aniso_U_11
_atom_site_aniso_U_22
_atom_site_aniso_U_33
_atom_site_aniso_U_23
_atom_site_aniso_U_13
_atom_site_aniso_U_12
C1 0.068(3) 0.038(2) 0.046(2) -0.0003(17) 0.0011(19) -0.0046(19)
C2 0.076(3) 0.050(3) 0.055(3) -0.003(2) 0.010(2) 0.001(2)
C3 0.098(4) 0.069(4) 0.077(4) -0.003(3) 0.019(3) 0.016(3)
C4 0.130(6) 0.061(4) 0.099(5) -0.018(3) 0.012(4) 0.016(4)
C5 0.140(6) 0.037(3) 0.091(4) 0.002(3) 0.002(4) -0.003(3)
C6 0.097(4) 0.040(3) 0.051(3) -0.0008(19) 0.003(2) -0.010(2)
C7 0.116(5) 0.056(3) 0.057(3) 0.003(2) 0.006(3) -0.038(3)
C8 0.124(5) 0.128(6) 0.113(5) -0.046(4) 0.060(5) -0.085(5)
C9 0.088(5) 0.135(7) 0.166(7) -0.069(6) 0.052(5) -0.074(5)
C11 0.075(4) 0.190(9) 0.099(5) 0.011(5) -0.016(3) -0.061(5)
C12 0.039(2) 0.117(5) 0.072(3) 0.018(3) 0.007(2) -0.001(3)
C13 0.051(2) 0.077(3) 0.062(3) -0.012(2) 0.015(2) -0.006(2)
C14 0.060(3) 0.109(5) 0.098(4) -0.005(4) 0.021(3) -0.031(3)
C15 0.102(5) 0.094(5) 0.106(5) 0.012(4) 0.042(4) -0.030(4)
C16 0.091(4) 0.080(4) 0.063(3) 0.011(3) 0.025(3) -0.007(3)
C17 0.064(3) 0.057(3) 0.055(3) 0.003(2) 0.014(2) -0.001(2)
C18 0.048(2) 0.052(2) 0.049(2) -0.0084(19) 0.0174(18) -0.0026(18)
C19 0.0367(18) 0.048(2) 0.047(2) -0.0051(17) 0.0060(15) 0.0012(16)
C20 0.049(2) 0.056(3) 0.044(2) 0.0020(18) 0.0003(17) -0.0043(18)
C21 0.064(3) 0.072(3) 0.052(3) 0.005(2) -0.004(2) 0.006(2)
C22 0.061(3) 0.078(4) 0.073(3) -0.004(3) -0.013(2) -0.010(3)
C23 0.057(3) 0.065(3) 0.071(3) -0.005(2) -0.006(2) -0.022(2)
C24 0.043(2) 0.044(2) 0.057(2) -0.0024(18) 0.0004(17) -0.0088(17)
C25 0.052(2) 0.044(2) 0.060(3) -0.0058(19) 0.0046(19) -0.0127(19)
C26 0.080(3) 0.050(3) 0.079(3) 0.015(2) 0.006(3) -0.016(2)
C27 0.092(4) 0.041(3) 0.117(5) 0.005(3) 0.001(4) -0.002(3)
C10A 0.064(5) 0.128(8) 0.111(7) -0.040(7) 0.005(4) -0.029(5)
C10B 0.064(5) 0.128(8) 0.111(7) -0.040(7) 0.005(4) -0.029(5)
Cl1 0.0666(9) 0.1560(18) 0.0993(12) 0.0235(12) 0.0101(8) -0.0206(10)
Cu1 0.0505(3) 0.0608(4) 0.0662(4) -0.0092(3) 0.0096(2) -0.0218(2)
Cu2 0.0414(4) 0.0322(4) 0.0628(5) 0.000 -0.0015(3) 0.000
Mn1 0.0350(4) 0.0308(4) 0.0522(5) 0.000 0.0025(3) 0.000
N1 0.082(3) 0.071(3) 0.063(2) -0.012(2) 0.018(2) -0.041(2)
N2 0.046(2) 0.110(4) 0.060(2) 0.001(2) 0.0024(18) -0.021(2)
N3 0.0518(19) 0.0361(19) 0.060(2) 0.0005(15) 0.0051(16) -0.0062(15)
O1 0.0543(16) 0.0388(16) 0.0560(16) -0.0044(12) 0.0088(13) -0.0075(12)
O2 0.0424(14) 0.0496(17) 0.0559(16) 0.0038(13) 0.0083(12) 0.0065(12)
O3 0.0358(12) 0.0368(14) 0.0532(15) 0.0004(11) -0.0001(11) -0.0011(11)
O6 0.312(13) 0.183(9) 0.226(9) 0.045(7) 0.044(9) -0.022(8)
O4A 0.108(5) 0.174(7) 0.199(7) -0.086(6) 0.065(5) -0.081(5)
O5A 0.106(5) 0.191(8) 0.129(6) -0.067(6) 0.021(4) -0.029(5)
O7A 0.098(5) 0.099(13) 0.380(19) -0.022(17) 0.035(8) 0.040(10)
O4B 0.19(3) 0.16(3) 0.080(15) 0.008(16) 0.006(17) -0.09(2)
O5B 0.106(5) 0.191(8) 0.129(6) -0.067(6) 0.021(4) -0.029(5)
O7B 0.098(5) 0.099(13) 0.380(19) -0.022(17) 0.035(8) 0.040(10)

loop_
_atom_type_symbol
_atom_type_description
_atom_type_scat_dispersion_real
_atom_type_scat_dispersion_imag
_atom_type_scat_source
C C 0.0033 0.0016 'International Tables Vol C Tables 4.2.6.8 and 6.1.1.4'
H H 0.0000 0.0000 'International Tables Vol C Tables 4.2.6.8 and 6.1.1.4'
N N 0.0061 0.0033 'International Tables Vol C Tables 4.2.6.8 and 6.1.1.4'
O O 0.0106 0.0060 'International Tables Vol C Tables 4.2.6.8 and 6.1.1.4'
Cl Cl 0.1484 0.1585 'International Tables Vol C Tables 4.2.6.8 and 6.1.1.4'
Mn Mn 0.3368 0.7283 'International Tables Vol C Tables 4.2.6.8 and 6.1.1.4'
Cu Cu 0.3201 1.2651 'International Tables Vol C Tables 4.2.6.8 and 6.1.1.4'

loop_
_geom_angle_atom_site_label_1
_geom_angle_atom_site_label_2
_geom_angle_atom_site_label_3
_geom_angle
_geom_angle_site_symmetry_1
_geom_angle_site_symmetry_3
O1 C1 C2 119.6(4) . .
O1 C1 C6 121.6(4) . .
C2 C1 C6 118.8(4) . .
C3 C2 C1 122.0(5) . .
C3 C2 H2 119.0 . .
C1 C2 H2 119.0 . .
C2 C3 C4 119.7(6) . .
C2 C3 H3 120.1 . .
C4 C3 H3 120.1 . .
C3 C4 C5 120.0(6) . .
C3 C4 H4 120.0 . .
C5 C4 H4 120.0 . .
C4 C5 C6 121.9(6) . .
C4 C5 H5 119.0 . .
C6 C5 H5 119.0 . .
C5 C6 C1 117.5(5) . .
C5 C6 C7 118.6(5) . .
C1 C6 C7 123.9(5) . .
N1 C7 C6 128.0(5) . .
N1 C7 H7 116.0 . .
C6 C7 H7 116.0 . .
N1 C8 C9 110.0(5) . .
N1 C8 H8A 109.7 . .
C9 C8 H8A 109.7 . .
N1 C8 H8B 109.7 . .
C9 C8 H8B 109.7 . .
H8A C8 H8B 108.2 . .
C10A C9 C8 109.4(7) . .
C10A C9 C10B 51.6(8) . .
C8 C9 C10B 115.4(6) . .
C10A C9 H9A 109.8 . .
C8 C9 H9A 109.8 . .
C10B C9 H9A 134.7 . .
C10A C9 H9B 109.8 . .
C8 C9 H9B 109.8 . .
C10B C9 H9B 59.4 . .
H9A C9 H9B 108.2 . .
C10B C11 N2 124.8(11) . .
C10B C11 C10A 57.8(10) . .
N2 C11 C10A 112.1(6) . .
C10B C11 H11A 125.7 . .
N2 C11 H11A 109.2 . .
C10A C11 H11A 109.2 . .
C10B C11 H11B 51.5 . .
N2 C11 H11B 109.2 . .
C10A C11 H11B 109.2 . .
H11A C11 H11B 107.9 . .
N2 C12 C13 128.5(5) . 2_656
N2 C12 H12 115.7 . .
C13 C12 H12 115.7 2_656 .
C18 C13 C14 118.2(5) . .
C18 C13 C12 124.3(5) . 2_656
C14 C13 C12 117.5(5) . 2_656
C15 C14 C13 122.7(5) . .
C15 C14 H14 118.7 . .
C13 C14 H14 118.7 . .
C14 C15 C16 118.8(5) . .
C14 C15 H15 120.6 . .
C16 C15 H15 120.6 . .
C17 C16 C15 121.1(5) . .
C17 C16 H16 119.4 . .
C15 C16 H16 119.4 . .
C16 C17 C18 121.4(5) . .
C16 C17 H17 119.3 . .
C18 C17 H17 119.3 . .
O2 C18 C17 119.6(4) . .
O2 C18 C13 122.6(4) . .
C17 C18 C13 117.8(4) . .
O3 C19 C20 119.1(3) . .
O3 C19 C24 121.4(3) . .
C20 C19 C24 119.5(3) . .
C21 C20 C19 120.9(4) . .
C21 C20 H20 119.5 . .
C19 C20 H20 119.5 . .
C20 C21 C22 119.9(4) . .
C20 C21 H21 120.0 . .
C22 C21 H21 120.0 . .
C23 C22 C21 119.5(4) . .
C23 C22 H22 120.2 . .
C21 C22 H22 120.2 . .
C22 C23 C24 122.5(4) . .
C22 C23 H23 118.7 . .
C24 C23 H23 118.7 . .
C23 C24 C19 117.5(4) . .
C23 C24 C25 117.3(4) . .
C19 C24 C25 125.1(4) . .
N3 C25 C24 127.3(4) . .
N3 C25 H25 116.3 . .
C24 C25 H25 116.3 . .
N3 C26 C27 113.3(4) . .
N3 C26 H26A 108.9 . .
C27 C26 H26A 108.9 . .
N3 C26 H26B 108.9 . .
C27 C26 H26B 108.9 . .
H26A C26 H26B 107.7 . .
C27 C27 C26 116.7(4) 2_656 .
C27 C27 H27A 108.1 2_656 .
C26 C27 H27A 108.1 . .
C27 C27 H27B 108.1 2_656 .
C26 C27 H27B 108.1 . .
H27A C27 H27B 107.3 . .
C9 C10A C11 122.2(9) . .
C9 C10A H10A 106.8 . .
C11 C10A H10A 106.8 . .
C9 C10A H10B 106.8 . .
C11 C10A H10B 106.8 . .
H10A C10A H10B 106.6 . .
C11 C10B C9 111.3(13) . .
C11 C10B H10C 109.4 . .
C9 C10B H10C 109.4 . .
C11 C10B H10D 109.4 . .
C9 C10B H10D 109.4 . .
H10C C10B H10D 108.0 . .
O7B Cl1 O5B 69(3) . .
O7B Cl1 O6 88(3) . .
O5B Cl1 O6 154.5(10) . .
O7B Cl1 O4A 142.7(16) . .
O5B Cl1 O4A 88.3(10) . .
O6 Cl1 O4A 117.1(7) . .
O7B Cl1 O7A 25(2) . .
O5B Cl1 O7A 48.1(14) . .
O6 Cl1 O7A 111.7(12) . .
O4A Cl1 O7A 118.6(9) . .
O7B Cl1 O5A 100(3) . .
O5B Cl1 O5A 82.0(10) . .
O6 Cl1 O5A 92.5(6) . .
O4A Cl1 O5A 105.4(5) . .
O7A Cl1 O5A 107.4(12) . .
O7B Cl1 O4B 79(3) . .
O5B Cl1 O4B 102.8(14) . .
O6 Cl1 O4B 81.6(11) . .
O4A Cl1 O4B 78.8(10) . .
O7A Cl1 O4B 73.7(17) . .
O5A Cl1 O4B 173.9(10) . .
N2 Cu1 O1 148.72(15) . .
N2 Cu1 N1 99.9(2) . .
O1 Cu1 N1 95.90(17) . .
N2 Cu1 O2 96.68(17) . 2_656
O1 Cu1 O2 86.15(11) . 2_656
N1 Cu1 O2 143.45(16) . 2_656
O3 Cu2 O3 86.58(15) . 2_656
O3 Cu2 N3 145.38(13) . 2_656
O3 Cu2 N3 96.16(12) 2_656 2_656
O3 Cu2 N3 96.17(12) . .
O3 Cu2 N3 145.38(13) 2_656 .
N3 Cu2 N3 100.6(2) 2_656 .
O3 Cu2 Mn1 43.29(7) . .
O3 Cu2 Mn1 43.29(7) 2_656 .
N3 Cu2 Mn1 129.72(10) 2_656 .
N3 Cu2 Mn1 129.73(10) . .
O3 Mn1 O3 74.35(13) . 2_656
O3 Mn1 O1 101.12(10) . 2_656
O3 Mn1 O1 171.70(10) 2_656 2_656
O3 Mn1 O1 171.70(10) . .
O3 Mn1 O1 101.12(10) 2_656 .
O1 Mn1 O1 84.20(15) 2_656 .
O3 Mn1 O2 99.07(10) . 2_656
O3 Mn1 O2 81.21(10) 2_656 2_656
O1 Mn1 O2 106.57(11) 2_656 2_656
O1 Mn1 O2 73.15(10) . 2_656
O3 Mn1 O2 81.21(10) . .
O3 Mn1 O2 99.07(10) 2_656 .
O1 Mn1 O2 73.15(10) 2_656 .
O1 Mn1 O2 106.58(11) . .
O2 Mn1 O2 179.65(15) 2_656 .
O3 Mn1 Cu2 37.18(7) . .
O3 Mn1 Cu2 37.18(7) 2_656 .
O1 Mn1 Cu2 137.90(7) 2_656 .
O1 Mn1 Cu2 137.90(7) . .
O2 Mn1 Cu2 90.17(7) 2_656 .
O2 Mn1 Cu2 90.18(7) . .
C7 N1 C8 117.6(5) . .
C7 N1 Cu1 123.3(4) . .
C8 N1 Cu1 118.8(4) . .
C12 N2 C11 116.4(6) . .
C12 N2 Cu1 121.9(3) . .
C11 N2 Cu1 121.4(5) . .
C25 N3 C26 118.0(4) . .
C25 N3 Cu2 122.8(3) . .
C26 N3 Cu2 118.7(3) . .
C1 O1 Cu1 126.3(3) . .
C1 O1 Mn1 126.7(3) . .
Cu1 O1 Mn1 101.12(12) . .
C18 O2 Cu1 125.1(2) . 2_656
C18 O2 Mn1 128.9(2) . .
Cu1 O2 Mn1 99.17(12) 2_656 .
C19 O3 Cu2 125.6(2) . .
C19 O3 Mn1 129.4(2) . .
Cu2 O3 Mn1 99.53(11) . .
Cl1 O6 O7B 43.3(18) . .
O7B O7A O5B 105(8) . .
O7B O7A Cl1 56(5) . .
O5B O7A Cl1 60.0(16) . .
O7A O5B Cl1 71.8(17) . .
O7A O5B O7B 25.1(13) . .
Cl1 O5B O7B 52.3(19) . .
O7A O7B Cl1 98(7) . .
O7A O7B O5B 50(7) . .
Cl1 O7B O5B 59(3) . .
O7A O7B O6 141(8) . .
Cl1 O7B O6 48.5(15) . .
O5B O7B O6 107(3) . .

loop_
_geom_bond_atom_site_label_1
_geom_bond_atom_site_label_2
_geom_bond_distance
_geom_bond_site_symmetry_2
C1 O1 1.334(5) .
C1 C2 1.384(6) .
C1 C6 1.427(6) .
C2 C3 1.370(7) .
C2 H2 0.9300 .
C3 C4 1.370(9) .
C3 H3 0.9300 .
C4 C5 1.375(9) .
C4 H4 0.9300 .
C5 C6 1.395(8) .
C5 H5 0.9300 .
C6 C7 1.450(8) .
C7 N1 1.259(7) .
C7 H7 0.9300 .
C8 N1 1.468(6) .
C8 C9 1.525(7) .
C8 H8A 0.9700 .
C8 H8B 0.9700 .
C9 C10A 1.287(13) .
C9 C10B 1.74(2) .
C9 H9A 0.9700 .
C9 H9B 0.9700 .
C11 C10B 1.254(18) .
C11 N2 1.512(7) .
C11 C10A 1.546(14) .
C11 H11A 0.9700 .
C11 H11B 0.9700 .
C12 N2 1.288(8) .
C12 C13 1.425(8) 2_656
C12 H12 0.9300 .
C13 C18 1.414(6) .
C13 C14 1.419(8) .
C13 C12 1.425(8) 2_656
C14 C15 1.334(9) .
C14 H14 0.9300 .
C15 C16 1.387(8) .
C15 H15 0.9300 .
C16 C17 1.364(7) .
C16 H16 0.9300 .
C17 C18 1.398(6) .
C17 H17 0.9300 .
C18 O2 1.331(5) .
C19 O3 1.353(4) .
C19 C20 1.389(6) .
C19 C24 1.416(5) .
C20 C21 1.387(6) .
C20 H20 0.9300 .
C21 C22 1.389(7) .
C21 H21 0.9300 .
C22 C23 1.357(7) .
C22 H22 0.9300 .
C23 C24 1.410(6) .
C23 H23 0.9300 .
C24 C25 1.428(6) .
C25 N3 1.287(5) .
C25 H25 0.9300 .
C26 N3 1.478(5) .
C26 C27 1.515(8) .
C26 H26A 0.9700 .
C26 H26B 0.9700 .
C27 C27 1.492(11) 2_656
C27 H27A 0.9700 .
C27 H27B 0.9700 .
C10A H10A 0.9700 .
C10A H10B 0.9700 .
C10B H10C 0.9700 .
C10B H10D 0.9700 .
Cl1 O7B 1.22(4) .
Cl1 O5B 1.32(3) .
Cl1 O6 1.330(9) .
Cl1 O4A 1.339(6) .
Cl1 O7A 1.449(15) .
Cl1 O5A 1.547(8) .
Cl1 O4B 1.70(3) .
Cu1 N2 1.913(5) .
Cu1 O1 1.919(3) .
Cu1 N1 1.919(4) .
Cu1 O2 1.925(3) 2_656
Cu2 O3 1.916(2) .
Cu2 O3 1.916(2) 2_656
Cu2 N3 1.923(3) 2_656
Cu2 N3 1.923(3) .
Cu2 Mn1 3.1263(10) .
Mn1 O3 2.174(3) .
Mn1 O3 2.174(3) 2_656
Mn1 O1 2.177(3) 2_656
Mn1 O1 2.177(3) .
Mn1 O2 2.228(3) 2_656
Mn1 O2 2.228(3) .
O2 Cu1 1.925(3) 2_656
O6 O7B 1.77(4) .
O7A O7B 0.63(5) .
O7A O5B 1.14(3) .
O5B O7B 1.43(7) .

loop_
_platon_squeeze_void_nr
_platon_squeeze_void_average_x
_platon_squeeze_void_average_y
_platon_squeeze_void_average_z
_platon_squeeze_void_volume
_platon_squeeze_void_count_electrons
_platon_squeeze_void_content
1 0.250 0.250 0.250 146 61 ' '
2 0.750 0.750 0.250 145 61 ' '
3 0.250 0.250 0.750 145 61 ' '
4 0.750 0.750 0.750 146 61 ' '
